data_1512853
loop_
_publ_author_name
'Stephanie Jones'
'Jose M. Vargas'
'Steven Pellizzeri'
'Charles J. O-Connor'
'Jon Zubieta'

_publ_section_title
;
 Solid state coordination chemistry: Structural consequences of varying
 diphosphonate tether length and fluoride incorporation in the
 copper-bisterpy/oxomolybdenum/organodiphosphonate system (bisterpy =
 2,2':4',4":2',2"'-quarterpyridyl-6',6'-di-2-pyridine)
;
_journal_name_full
;
Inorganica Chimica Acta
;
_journal_page_first 44
_journal_page_last 57
_journal_paper_doi 10.1016/j.ica.2012.10.023
_journal_volume 395
_journal_year 2013
_chemical_formula_moiety 'C34 H29 Cu2 Mo5 N6 O22 P2, 4(H2O), O0.50'
_chemical_formula_sum 'C34 H39 Cu2 Mo5 N6 O26.5 P2'
_chemical_formula_weight 1624.43
_space_group_IT_number 2
_symmetry_cell_setting triclinic
_symmetry_space_group_name_Hall '-P 1'
_symmetry_space_group_name_H-M 'P -1'
_atom_sites_solution_hydrogens geom
_atom_sites_solution_primary direct
_atom_sites_solution_secondary difmap
_cell_angle_alpha 100.314(3)
_cell_angle_beta 104.841(3)
_cell_angle_gamma 90.885(3)
_cell_formula_units_Z 2
_cell_length_a 10.4478(16)
_cell_length_b 15.021(2)
_cell_length_c 15.994(2)
_cell_measurement_reflns_used 9450
_cell_measurement_temperature 90(2)
_cell_measurement_theta_max 31.81
_cell_measurement_theta_min 2.52
_cell_volume 2382.1(6)
_computing_cell_refinement 'Bruker APEX2 (Bruker, 2011)'
_computing_data_collection 'Bruker APEX2 (Bruker, 2011)'
_computing_data_reduction 'Bruker APEX2 (Bruker, 2011)'
_computing_molecular_graphics 'CrystalMaker (Palmer,  2010)'
_computing_publication_material 'Bruker SHELXTL (Bruker, 2011)'
_computing_structure_refinement 'SHELXL-97 (Sheldrick, 2008)'
_computing_structure_solution 'SHELXS-97 (Sheldrick, 2008)'
_diffrn_ambient_temperature 90(2)
_diffrn_measured_fraction_theta_full 0.986
_diffrn_measured_fraction_theta_max 0.986
_diffrn_measurement_device_type 'Bruker APEX II CCD detector'
_diffrn_measurement_method 'phi and omega scans'
_diffrn_radiation_monochromator graphite
_diffrn_radiation_source 'fine-focus sealed tube'
_diffrn_radiation_type MoK\a
_diffrn_radiation_wavelength 0.71073
_diffrn_reflns_av_R_equivalents 0.0182
_diffrn_reflns_av_sigmaI/netI 0.0162
_diffrn_reflns_limit_h_max 13
_diffrn_reflns_limit_h_min -13
_diffrn_reflns_limit_k_max 19
_diffrn_reflns_limit_k_min -19
_diffrn_reflns_limit_l_max 19
_diffrn_reflns_limit_l_min -21
_diffrn_reflns_number 51777
_diffrn_reflns_theta_full 28.08
_diffrn_reflns_theta_max 28.08
_diffrn_reflns_theta_min 1.38
_exptl_absorpt_coefficient_mu 2.315
_exptl_absorpt_correction_T_max 0.9248
_exptl_absorpt_correction_T_min 0.7202
_exptl_absorpt_correction_type numerical
_exptl_absorpt_process_details 'Bruker APEX2 (Bruker, 2011)'
_exptl_crystal_colour blue
_exptl_crystal_density_diffrn 2.265
_exptl_crystal_density_meas 0
_exptl_crystal_density_method 'not measured'
_exptl_crystal_description plate
_exptl_crystal_F_000 1590
_exptl_crystal_size_max 0.354
_exptl_crystal_size_mid 0.120
_exptl_crystal_size_min 0.071
_refine_diff_density_max 0.787
_refine_diff_density_min -0.765
_refine_diff_density_rms 0.108
_refine_ls_extinction_method none
_refine_ls_goodness_of_fit_ref 0.763
_refine_ls_hydrogen_treatment mixed
_refine_ls_matrix_type full
_refine_ls_number_parameters 729
_refine_ls_number_reflns 11422
_refine_ls_number_restraints 16
_refine_ls_restrained_S_all 0.763
_refine_ls_R_factor_all 0.0225
_refine_ls_R_factor_gt 0.0196
_refine_ls_shift/su_max 0.003
_refine_ls_shift/su_mean 0.000
_refine_ls_structure_factor_coef Fsqd
_refine_ls_weighting_details 'calc w=1/[\s^2^(Fo^2^)+(0.1000P)^2^+0.0000P] where P=(Fo^2^+2Fc^2^)/3'
_refine_ls_weighting_scheme calc
_refine_ls_wR_factor_gt 0.0806
_refine_ls_wR_factor_ref 0.0856
_reflns_number_gt 10469
_reflns_number_total 11422
_reflns_threshold_expression >2sigma(I)
_cod_data_source_file ICA-2013-395-44-57-1.cif
_cod_data_source_block compound-1.4.5H2O
_cod_original_sg_symbol_Hall -P1
_cod_original_sg_symbol_H-M P-1
_cod_original_formula_sum 'C34 H39 Cu2 Mo5 N6 O26.50 P2'
_cod_database_code 1512853

loop_
_symmetry_equiv_pos_as_xyz
'x, y, z'
'-x, -y, -z'

loop_
_atom_site_label
_atom_site_type_symbol
_atom_site_fract_x
_atom_site_fract_y
_atom_site_fract_z
_atom_site_U_iso_or_equiv
_atom_site_adp_type
_atom_site_occupancy
_atom_site_symmetry_multiplicity
_atom_site_calc_flag
_atom_site_refinement_flags
Mo1 Mo 0.233623(16) 0.650377(11) 0.841567(11) 0.00713(5) Uani 1 1 d .
Mo2 Mo -0.079810(17) 0.678204(12) 0.850645(12) 0.00860(5) Uani 1 1 d .
Mo3 Mo -0.223370(17) 0.798678(12) 0.696825(11) 0.00825(5) Uani 1 1 d .
Mo4 Mo 0.054725(17) 0.895964(11) 0.631389(11) 0.00794(5) Uani 1 1 d .
Mo5 Mo 0.309448(16) 0.770856(11) 0.698094(11) 0.00741(5) Uani 1 1 d .
Cu1 Cu 0.55852(3) 0.697635(18) 0.999645(17) 0.01126(7) Uani 1 1 d .
Cu2 Cu -0.52519(2) 0.752896(16) 0.515948(16) 0.00829(6) Uani 1 1 d .
P1 P 0.10264(5) 0.86405(3) 0.83446(3) 0.00765(10) Uani 1 1 d .
P2 P 0.00380(5) 0.66500(3) 0.65251(3) 0.00772(10) Uani 1 1 d .
O1 O 0.38185(15) 0.68090(10) 0.92387(10) 0.0123(3) Uani 1 1 d .
O2 O 0.22410(15) 0.53523(10) 0.82709(10) 0.0129(3) Uani 1 1 d .
O3 O 0.11007(14) 0.68563(10) 0.90715(10) 0.0102(3) Uani 1 1 d .
O4 O -0.11480(15) 0.56457(11) 0.84305(11) 0.0144(3) Uani 1 1 d .
O5 O -0.11962(16) 0.73051(11) 0.94468(10) 0.0146(3) Uani 1 1 d .
O6 O -0.23042(14) 0.70326(10) 0.76172(10) 0.0113(3) Uani 1 1 d .
O7 O -0.27244(15) 0.88756(11) 0.76151(10) 0.0130(3) Uani 1 1 d .
O8 O -0.36608(15) 0.76846(10) 0.60865(10) 0.0124(3) Uani 1 1 d .
O9 O -0.11829(14) 0.86479(10) 0.64661(10) 0.0103(3) Uani 1 1 d .
O10 O 0.05420(15) 1.01000(10) 0.63318(11) 0.0129(3) Uani 1 1 d .
O11 O 0.02012(15) 0.85104(10) 0.52092(10) 0.0133(3) Uani 1 1 d .
O12 O 0.24328(14) 0.88165(10) 0.66846(10) 0.0094(3) Uani 1 1 d .
O13 O 0.34402(15) 0.72092(10) 0.60129(10) 0.0116(3) Uani 1 1 d .
O14 O 0.46087(15) 0.81128(10) 0.76666(10) 0.0126(3) Uani 1 1 d .
O15 O 0.28960(14) 0.66021(10) 0.74014(10) 0.0091(3) Uani 1 1 d .
O16 O 0.22031(14) 0.80461(9) 0.82827(10) 0.0090(3) Uani 1 1 d .
O17 O 0.09114(14) 0.93444(10) 0.77599(10) 0.0100(3) Uani 1 1 d .
O18 O -0.03069(14) 0.80482(10) 0.80700(10) 0.0089(3) Uani 1 1 d .
O19 O -0.14007(15) 0.68384(10) 0.61948(10) 0.0107(3) Uani 1 1 d .
O20 O 0.09271(14) 0.74844(9) 0.65348(10) 0.0085(3) Uani 1 1 d .
O21 O 0.03244(14) 0.63937(10) 0.74429(10) 0.0090(3) Uani 1 1 d .
O90 O 0.62749(17) 0.79136(12) 0.92677(12) 0.0194(3) Uani 1 1 d D
O91 O 0.7959(3) 0.73137(17) 0.44111(14) 0.0449(7) Uani 1 1 d D
O92 O 0.6615(2) 0.63191(16) 0.27086(14) 0.0363(5) Uani 1 1 d D
O93 O 0.1307(2) 0.94241(12) 0.23448(13) 0.0268(4) Uani 1 1 d D
O94 O 0.1370(3) 0.78669(16) 0.10903(18) 0.0503(7) Uani 1 1 d D
O95 O 0.4211(6) 0.7744(3) 0.2601(4) 0.0593(16) Uani 0.50 1 d P
N1 N 0.52999(19) 0.80796(13) 1.08327(13) 0.0162(4) Uani 1 1 d .
N2 N 0.72125(17) 0.70387(12) 1.09189(12) 0.0101(3) Uani 1 1 d .
N3 N 0.62931(18) 0.57732(13) 0.96001(12) 0.0141(4) Uani 1 1 d .
N4 N -0.57811(18) 0.88212(12) 0.53419(12) 0.0109(3) Uani 1 1 d .
N5 N -0.68170(17) 0.74263(12) 0.41887(12) 0.0104(3) Uani 1 1 d .
N6 N -0.50763(18) 0.62750(12) 0.44811(12) 0.0106(3) Uani 1 1 d .
C1 C 0.4253(2) 0.85823(18) 1.06965(17) 0.0243(6) Uani 1 1 d .
H1 H 0.3504 0.8359 1.0243 0.029 Uiso 1 1 calc R
C2 C 0.4247(3) 0.94321(18) 1.12131(17) 0.0242(6) Uani 1 1 d .
H2 H 0.3502 0.9769 1.1114 0.029 Uiso 1 1 calc R
C3 C 0.5376(2) 0.97658(16) 1.18797(16) 0.0186(5) Uani 1 1 d .
H3 H 0.5402 1.0336 1.2227 0.022 Uiso 1 1 calc R
C4 C 0.6469(2) 0.92413(15) 1.20245(15) 0.0152(4) Uani 1 1 d .
H4 H 0.7232 0.9455 1.2469 0.018 Uiso 1 1 calc R
C5 C 0.6399(2) 0.83933(15) 1.14934(15) 0.0132(4) Uani 1 1 d .
C6 C 0.7479(2) 0.77607(14) 1.15695(14) 0.0115(4) Uani 1 1 d .
C7 C 0.8647(2) 0.78481(15) 1.22367(15) 0.0138(4) Uani 1 1 d .
H7 H 0.8834 0.8352 1.2691 0.017 Uiso 1 1 calc R
C8 C 0.9545(2) 0.71604(14) 1.22136(14) 0.0112(4) Uani 1 1 d .
C9 C 0.9216(2) 0.64043(14) 1.15252(14) 0.0105(4) Uani 1 1 d .
H9 H 0.9784 0.5935 1.1501 0.013 Uiso 1 1 calc R
C10 C 0.8030(2) 0.63688(14) 1.08810(14) 0.0109(4) Uani 1 1 d .
C11 C 0.7493(2) 0.56226(14) 1.01151(14) 0.0108(4) Uani 1 1 d .
C12 C 0.8105(2) 0.48271(14) 0.99435(14) 0.0119(4) Uani 1 1 d .
H12 H 0.8938 0.4748 1.0295 0.014 Uiso 1 1 calc R
C13 C 0.7469(2) 0.41457(16) 0.92421(16) 0.0180(5) Uani 1 1 d .
H13 H 0.7855 0.3599 0.9127 0.022 Uiso 1 1 calc R
C14 C 0.6239(2) 0.43034(17) 0.87155(16) 0.0216(5) Uani 1 1 d .
H14 H 0.5792 0.3865 0.8237 0.026 Uiso 1 1 calc R
C15 C 0.5691(2) 0.51229(17) 0.89160(15) 0.0196(5) Uani 1 1 d .
H15 H 0.4872 0.5225 0.8561 0.024 Uiso 1 1 calc R
C16 C -0.5130(2) 0.95214(14) 0.59499(15) 0.0130(4) Uani 1 1 d .
H16 H -0.4327 0.9430 0.6331 0.016 Uiso 1 1 calc R
C17 C -0.5613(2) 1.03818(15) 0.60326(15) 0.0143(4) Uani 1 1 d .
H17 H -0.5132 1.0860 0.6454 0.017 Uiso 1 1 calc R
C18 C -0.6820(2) 1.05132(15) 0.54781(15) 0.0154(4) Uani 1 1 d .
H18 H -0.7161 1.1083 0.5519 0.018 Uiso 1 1 calc R
C19 C -0.7518(2) 0.97816(15) 0.48570(15) 0.0142(4) Uani 1 1 d .
H19 H -0.8340 0.9851 0.4486 0.017 Uiso 1 1 calc R
C20 C -0.6963(2) 0.89478(14) 0.48017(14) 0.0104(4) Uani 1 1 d .
C21 C -0.7570(2) 0.81320(14) 0.41434(14) 0.0099(4) Uani 1 1 d .
C22 C -0.8784(2) 0.80594(14) 0.35125(14) 0.0119(4) Uani 1 1 d .
H22 H -0.9320 0.8548 0.3489 0.014 Uiso 1 1 calc R
C23 C -0.9189(2) 0.72392(14) 0.29140(14) 0.0114(4) Uani 1 1 d .
C24 C -0.8361(2) 0.65106(15) 0.29825(14) 0.0126(4) Uani 1 1 d .
H24 H -0.8608 0.5957 0.2598 0.015 Uiso 1 1 calc R
C25 C -0.7167(2) 0.66311(14) 0.36333(14) 0.0110(4) Uani 1 1 d .
C26 C -0.6148(2) 0.59616(14) 0.37997(14) 0.0111(4) Uani 1 1 d .
C27 C -0.6248(2) 0.50914(15) 0.33015(14) 0.0133(4) Uani 1 1 d .
H27 H -0.7008 0.4882 0.2852 0.016 Uiso 1 1 calc R
C28 C -0.5199(2) 0.45417(15) 0.34846(15) 0.0138(4) Uani 1 1 d .
H28 H -0.5237 0.3960 0.3157 0.017 Uiso 1 1 calc R
C29 C -0.4086(2) 0.48770(14) 0.41683(15) 0.0127(4) Uani 1 1 d .
H29 H -0.3365 0.4523 0.4297 0.015 Uiso 1 1 calc R
C30 C -0.4058(2) 0.57448(14) 0.46581(14) 0.0115(4) Uani 1 1 d .
H30 H -0.3316 0.5962 0.5119 0.014 Uiso 1 1 calc R
C31 C 0.1183(2) 0.92273(14) 0.94500(14) 0.0122(4) Uani 1 1 d .
H31A H 0.1305 0.8792 0.9840 0.015 Uiso 1 1 calc R
H31B H 0.1964 0.9645 0.9636 0.015 Uiso 1 1 calc R
C32 C -0.0042(2) 0.97584(16) 0.95335(14) 0.0154(4) Uani 1 1 d .
H32A H -0.0148 1.0203 0.9153 0.018 Uiso 1 1 calc R
H32B H -0.0824 0.9342 0.9328 0.018 Uiso 1 1 calc R
C33 C 0.0407(2) 0.57111(14) 0.58008(14) 0.0108(4) Uani 1 1 d D
C34 C 0.0270(5) 0.5918(3) 0.4888(3) 0.0133(8) Uani 0.50 1 d P
H34B H 0.0903 0.6414 0.4929 0.016 Uiso 0.50 1 calc PR
H34A H -0.0613 0.6115 0.4669 0.016 Uiso 0.50 1 calc PR
C35 C 0.0500(4) 0.5104(3) 0.4231(3) 0.0121(8) Uani 0.50 1 d P
H35B H 0.0328 0.5257 0.3650 0.015 Uiso 0.50 1 calc PR
H35A H 0.1418 0.4954 0.4403 0.015 Uiso 0.50 1 calc PR
H90A H 0.581(2) 0.7971(19) 0.8786(10) 0.018 Uiso 1 1 d D
H91A H 0.8698(15) 0.7542(19) 0.4429(18) 0.018 Uiso 1 1 d D
H92A H 0.710(2) 0.6573(16) 0.3199(11) 0.018 Uiso 1 1 d D
H93A H 0.1889(18) 0.9824(14) 0.239(2) 0.018 Uiso 1 1 d D
H94A H 0.2180(12) 0.789(2) 0.1336(19) 0.018 Uiso 1 1 d D
H90B H 0.7020(13) 0.788(2) 0.9196(17) 0.018 Uiso 1 1 d D
H91B H 0.811(3) 0.7139(19) 0.4887(11) 0.018 Uiso 1 1 d D
H92B H 0.606(2) 0.6694(15) 0.2625(18) 0.018 Uiso 1 1 d D
H93B H 0.0616(15) 0.9710(16) 0.229(2) 0.018 Uiso 1 1 d D
H94B H 0.113(3) 0.833(2) 0.136(3) 0.081(17) Uiso 1 1 d D
H33A H 0.1315(12) 0.5585(18) 0.6028(16) 0.011(6) Uiso 1 1 d D

loop_
_atom_site_aniso_label
_atom_site_aniso_U_11
_atom_site_aniso_U_22
_atom_site_aniso_U_33
_atom_site_aniso_U_23
_atom_site_aniso_U_13
_atom_site_aniso_U_12
Mo1 0.00627(9) 0.00764(9) 0.00697(9) 0.00144(6) 0.00079(7) 0.00076(6)
Mo2 0.00664(9) 0.01119(9) 0.00773(9) 0.00131(7) 0.00181(7) 0.00016(6)
Mo3 0.00538(9) 0.01043(9) 0.00750(9) -0.00009(7) 0.00030(7) 0.00126(6)
Mo4 0.00744(9) 0.00817(9) 0.00780(9) 0.00168(7) 0.00107(7) 0.00174(6)
Mo5 0.00621(9) 0.00787(9) 0.00848(9) 0.00180(7) 0.00227(7) 0.00152(6)
Cu1 0.00764(13) 0.01376(13) 0.00924(13) -0.00060(10) -0.00164(10) 0.00381(10)
Cu2 0.00654(12) 0.00909(12) 0.00757(13) 0.00065(9) -0.00051(9) 0.00099(9)
P1 0.0062(2) 0.0078(2) 0.0078(2) -0.00062(18) 0.00120(18) 0.00119(18)
P2 0.0072(2) 0.0082(2) 0.0066(2) -0.00026(18) 0.00097(18) 0.00068(18)
O1 0.0085(7) 0.0150(7) 0.0123(8) 0.0025(6) 0.0009(6) 0.0027(6)
O2 0.0150(8) 0.0109(7) 0.0126(7) 0.0022(6) 0.0031(6) 0.0005(6)
O3 0.0082(7) 0.0135(7) 0.0086(7) 0.0015(5) 0.0020(5) 0.0004(5)
O4 0.0117(7) 0.0158(8) 0.0145(8) 0.0033(6) 0.0013(6) -0.0019(6)
O5 0.0111(7) 0.0220(8) 0.0100(7) 0.0008(6) 0.0028(6) 0.0020(6)
O6 0.0074(7) 0.0124(7) 0.0129(7) 0.0013(6) 0.0011(6) -0.0001(5)
O7 0.0091(7) 0.0157(7) 0.0128(7) -0.0006(6) 0.0024(6) 0.0022(6)
O8 0.0084(7) 0.0138(7) 0.0131(8) 0.0001(6) 0.0012(6) 0.0009(6)
O9 0.0078(7) 0.0128(7) 0.0097(7) 0.0018(5) 0.0012(5) 0.0021(5)
O10 0.0108(7) 0.0118(7) 0.0150(8) 0.0035(6) 0.0009(6) 0.0021(6)
O11 0.0128(7) 0.0139(7) 0.0130(8) 0.0026(6) 0.0030(6) 0.0023(6)
O12 0.0080(7) 0.0084(6) 0.0111(7) 0.0013(5) 0.0017(5) 0.0011(5)
O13 0.0124(7) 0.0111(7) 0.0124(7) 0.0026(6) 0.0050(6) 0.0039(6)
O14 0.0105(7) 0.0129(7) 0.0146(8) 0.0048(6) 0.0020(6) 0.0026(6)
O15 0.0094(7) 0.0081(6) 0.0099(7) 0.0009(5) 0.0033(5) 0.0023(5)
O16 0.0081(7) 0.0080(6) 0.0096(7) -0.0002(5) 0.0013(5) 0.0012(5)
O17 0.0092(7) 0.0090(7) 0.0104(7) -0.0002(5) 0.0014(5) 0.0008(5)
O18 0.0065(7) 0.0109(7) 0.0082(7) 0.0005(5) 0.0010(5) 0.0018(5)
O19 0.0095(7) 0.0112(7) 0.0095(7) -0.0003(5) 0.0005(5) 0.0005(5)
O20 0.0078(7) 0.0076(6) 0.0098(7) 0.0019(5) 0.0013(5) 0.0016(5)
O21 0.0078(7) 0.0110(7) 0.0076(7) 0.0016(5) 0.0010(5) 0.0002(5)
O90 0.0123(8) 0.0280(9) 0.0202(9) 0.0095(7) 0.0044(7) 0.0063(7)
O91 0.0571(15) 0.0495(14) 0.0175(10) 0.0088(9) -0.0084(10) -0.0371(12)
O92 0.0283(11) 0.0497(14) 0.0237(11) 0.0044(10) -0.0032(9) -0.0119(10)
O93 0.0369(11) 0.0191(9) 0.0259(10) 0.0034(8) 0.0116(9) 0.0040(8)
O94 0.082(2) 0.0268(12) 0.0497(16) -0.0005(11) 0.0372(15) 0.0039(13)
O95 0.084(4) 0.038(3) 0.059(4) -0.011(2) 0.039(3) -0.021(3)
N1 0.0123(9) 0.0176(9) 0.0131(9) -0.0029(7) -0.0027(7) 0.0054(7)
N2 0.0085(8) 0.0125(8) 0.0083(8) 0.0022(7) 0.0005(6) 0.0000(6)
N3 0.0096(9) 0.0172(9) 0.0133(9) 0.0004(7) 0.0008(7) 0.0039(7)
N4 0.0110(8) 0.0125(8) 0.0096(8) 0.0024(7) 0.0030(7) 0.0014(7)
N5 0.0081(8) 0.0130(8) 0.0088(8) 0.0018(7) 0.0002(6) 0.0014(6)
N6 0.0086(8) 0.0120(8) 0.0098(8) 0.0005(7) 0.0011(7) 0.0005(6)
C1 0.0163(12) 0.0267(13) 0.0195(12) -0.0081(10) -0.0060(9) 0.0109(10)
C2 0.0187(12) 0.0233(12) 0.0213(12) -0.0066(10) -0.0044(10) 0.0124(10)
C3 0.0170(11) 0.0157(10) 0.0182(11) -0.0020(9) -0.0010(9) 0.0036(9)
C4 0.0132(10) 0.0142(10) 0.0150(11) 0.0007(8) -0.0006(8) 0.0013(8)
C5 0.0100(10) 0.0153(10) 0.0129(10) 0.0021(8) 0.0011(8) 0.0014(8)
C6 0.0102(10) 0.0119(9) 0.0128(10) 0.0028(8) 0.0032(8) 0.0017(7)
C7 0.0115(10) 0.0108(9) 0.0160(11) -0.0002(8) 0.0002(8) 0.0014(8)
C8 0.0096(9) 0.0124(10) 0.0113(10) 0.0037(8) 0.0008(8) 0.0012(7)
C9 0.0085(9) 0.0125(9) 0.0102(10) 0.0047(8) 0.0002(7) 0.0012(7)
C10 0.0096(9) 0.0135(10) 0.0098(10) 0.0033(8) 0.0020(7) -0.0013(7)
C11 0.0096(9) 0.0125(9) 0.0105(10) 0.0024(8) 0.0027(8) 0.0001(7)
C12 0.0110(10) 0.0147(10) 0.0106(10) 0.0038(8) 0.0025(8) 0.0035(8)
C13 0.0188(11) 0.0185(11) 0.0161(11) 0.0008(9) 0.0048(9) 0.0068(9)
C14 0.0199(12) 0.0250(12) 0.0139(11) -0.0057(9) -0.0005(9) 0.0062(9)
C15 0.0151(11) 0.0251(12) 0.0123(11) -0.0029(9) -0.0037(8) 0.0057(9)
C16 0.0112(10) 0.0130(10) 0.0137(10) 0.0020(8) 0.0020(8) -0.0011(8)
C17 0.0174(11) 0.0118(10) 0.0128(10) -0.0004(8) 0.0042(8) -0.0025(8)
C18 0.0177(11) 0.0112(10) 0.0173(11) 0.0015(8) 0.0056(9) 0.0032(8)
C19 0.0119(10) 0.0128(10) 0.0161(11) 0.0021(8) 0.0009(8) 0.0023(8)
C20 0.0086(9) 0.0123(9) 0.0111(10) 0.0036(8) 0.0031(7) 0.0002(7)
C21 0.0099(9) 0.0101(9) 0.0095(9) 0.0017(7) 0.0025(7) 0.0001(7)
C22 0.0105(9) 0.0105(9) 0.0125(10) 0.0009(8) 0.0001(8) 0.0009(7)
C23 0.0094(9) 0.0132(10) 0.0108(10) 0.0024(8) 0.0012(8) 0.0010(8)
C24 0.0107(10) 0.0118(10) 0.0119(10) -0.0010(8) -0.0007(8) 0.0015(8)
C25 0.0099(9) 0.0114(9) 0.0107(10) 0.0013(8) 0.0011(8) 0.0012(7)
C26 0.0106(9) 0.0114(9) 0.0097(9) 0.0009(8) 0.0005(8) 0.0015(7)
C27 0.0119(10) 0.0135(10) 0.0105(10) -0.0010(8) -0.0021(8) 0.0007(8)
C28 0.0127(10) 0.0136(10) 0.0148(10) 0.0004(8) 0.0044(8) 0.0017(8)
C29 0.0088(10) 0.0130(10) 0.0165(11) 0.0030(8) 0.0032(8) 0.0024(8)
C30 0.0086(9) 0.0137(10) 0.0116(10) 0.0031(8) 0.0011(7) 0.0009(7)
C31 0.0110(10) 0.0137(10) 0.0097(10) -0.0016(8) 0.0014(8) 0.0023(8)
C32 0.0144(10) 0.0199(11) 0.0099(10) -0.0026(9) 0.0029(8) 0.0068(8)
C33 0.0090(9) 0.0093(9) 0.0130(10) -0.0021(8) 0.0037(8) 0.0002(7)
C34 0.018(2) 0.0056(18) 0.014(2) -0.0011(15) 0.0027(16) 0.0001(15)
C35 0.0100(19) 0.0120(19) 0.015(2) -0.0008(16) 0.0059(15) 0.0013(15)

loop_
_atom_type_symbol
_atom_type_description
_atom_type_scat_dispersion_real
_atom_type_scat_dispersion_imag
_atom_type_scat_source
C C 0.0033 0.0016 'International Tables Vol C Tables 4.2.6.8 and 6.1.1.4'
H H 0.0000 0.0000 'International Tables Vol C Tables 4.2.6.8 and 6.1.1.4'
N N 0.0061 0.0033 'International Tables Vol C Tables 4.2.6.8 and 6.1.1.4'
O O 0.0106 0.0060 'International Tables Vol C Tables 4.2.6.8 and 6.1.1.4'
P P 0.1023 0.0942 'International Tables Vol C Tables 4.2.6.8 and 6.1.1.4'
Cu Cu 0.3201 1.2651 'International Tables Vol C Tables 4.2.6.8 and 6.1.1.4'
Mo Mo -1.6832 0.6857 'International Tables Vol C Tables 4.2.6.8 and 6.1.1.4'

loop_
_geom_angle_atom_site_label_1
_geom_angle_atom_site_label_2
_geom_angle_atom_site_label_3
_geom_angle
_geom_angle_site_symmetry_1
_geom_angle_site_symmetry_3
O2 Mo1 O1 102.77(7) . .
O2 Mo1 O3 103.82(7) . .
O1 Mo1 O3 99.96(7) . .
O2 Mo1 O15 97.61(7) . .
O1 Mo1 O15 100.91(7) . .
O3 Mo1 O15 145.80(6) . .
O2 Mo1 O21 87.82(7) . .
O1 Mo1 O21 168.63(6) . .
O3 Mo1 O21 73.12(6) . .
O15 Mo1 O21 81.50(6) . .
O2 Mo1 O16 167.23(6) . .
O1 Mo1 O16 88.41(6) . .
O3 Mo1 O16 79.91(6) . .
O15 Mo1 O16 73.92(6) . .
O21 Mo1 O16 81.55(5) . .
O4 Mo2 O5 105.19(8) . .
O4 Mo2 O6 99.45(7) . .
O5 Mo2 O6 100.69(7) . .
O4 Mo2 O3 99.41(7) . .
O5 Mo2 O3 93.87(7) . .
O6 Mo2 O3 152.17(6) . .
O4 Mo2 O18 157.57(7) . .
O5 Mo2 O18 96.71(7) . .
O6 Mo2 O18 71.27(6) . .
O3 Mo2 O18 83.65(6) . .
O4 Mo2 O21 87.88(7) . .
O5 Mo2 O21 161.69(7) . .
O6 Mo2 O21 89.47(6) . .
O3 Mo2 O21 71.00(6) . .
O18 Mo2 O21 72.00(5) . .
O7 Mo3 O8 102.36(7) . .
O7 Mo3 O9 98.43(7) . .
O8 Mo3 O9 101.32(7) . .
O7 Mo3 O6 101.20(7) . .
O8 Mo3 O6 100.98(7) . .
O9 Mo3 O6 146.21(6) . .
O7 Mo3 O19 174.87(6) . .
O8 Mo3 O19 82.73(6) . .
O9 Mo3 O19 79.82(6) . .
O6 Mo3 O19 78.19(6) . .
O7 Mo3 O18 88.06(6) . .
O8 Mo3 O18 167.49(6) . .
O9 Mo3 O18 83.73(6) . .
O6 Mo3 O18 69.83(6) . .
O19 Mo3 O18 86.96(5) . .
O10 Mo4 O11 102.80(7) . .
O10 Mo4 O12 100.62(7) . .
O11 Mo4 O12 101.21(7) . .
O10 Mo4 O9 103.86(7) . .
O11 Mo4 O9 96.82(7) . .
O12 Mo4 O9 145.40(6) . .
O10 Mo4 O17 84.95(7) . .
O11 Mo4 O17 171.88(6) . .
O12 Mo4 O17 79.45(6) . .
O9 Mo4 O17 78.75(6) . .
O10 Mo4 O20 168.36(6) . .
O11 Mo4 O20 86.08(6) . .
O12 Mo4 O20 69.92(5) . .
O9 Mo4 O20 82.24(6) . .
O17 Mo4 O20 86.57(5) . .
O14 Mo5 O13 104.27(8) . .
O14 Mo5 O12 99.32(7) . .
O13 Mo5 O12 100.80(7) . .
O14 Mo5 O15 99.05(7) . .
O13 Mo5 O15 96.52(7) . .
O12 Mo5 O15 150.72(6) . .
O14 Mo5 O20 157.87(7) . .
O13 Mo5 O20 97.69(6) . .
O12 Mo5 O20 73.57(6) . .
O15 Mo5 O20 80.88(6) . .
O14 Mo5 O16 87.20(6) . .
O13 Mo5 O16 164.41(6) . .
O12 Mo5 O16 87.45(6) . .
O15 Mo5 O16 70.89(5) . .
O20 Mo5 O16 71.77(5) . .
O1 Cu1 N2 168.49(7) . .
O1 Cu1 N1 97.18(7) . .
N2 Cu1 N1 80.40(8) . .
O1 Cu1 N3 100.14(7) . .
N2 Cu1 N3 79.92(8) . .
N1 Cu1 N3 157.99(8) . .
O1 Cu1 O90 94.12(7) . .
N2 Cu1 O90 96.99(7) . .
N1 Cu1 O90 87.16(8) . .
N3 Cu1 O90 104.95(8) . .
O8 Cu2 N5 176.43(7) . .
O8 Cu2 N4 97.82(7) . .
N5 Cu2 N4 80.39(8) . .
O8 Cu2 N6 101.30(7) . .
N5 Cu2 N6 79.82(8) . .
N4 Cu2 N6 157.31(7) . .
O8 Cu2 O13 94.46(6) . 1_455
N5 Cu2 O13 88.61(7) . 1_455
N4 Cu2 O13 88.69(7) . 1_455
N6 Cu2 O13 101.80(7) . 1_455
O17 P1 O16 111.52(8) . .
O17 P1 O18 108.57(8) . .
O16 P1 O18 110.93(8) . .
O17 P1 C31 107.86(9) . .
O16 P1 C31 111.83(9) . .
O18 P1 C31 105.90(9) . .
O19 P2 O21 111.43(9) . .
O19 P2 O20 109.43(8) . .
O21 P2 O20 111.22(8) . .
O19 P2 C33 108.96(9) . .
O21 P2 C33 107.02(9) . .
O20 P2 C33 108.70(9) . .
Mo1 O1 Cu1 168.95(10) . .
Mo1 O3 Mo2 121.23(8) . .
Mo2 O6 Mo3 122.26(8) . .
Mo3 O8 Cu2 172.14(9) . .
Mo3 O9 Mo4 149.68(8) . .
Mo5 O12 Mo4 121.16(8) . .
Mo5 O13 Cu2 137.50(8) . 1_655
Mo1 O15 Mo5 125.80(8) . .
P1 O16 Mo1 126.90(8) . .
P1 O16 Mo5 124.61(8) . .
Mo1 O16 Mo5 89.26(5) . .
P1 O17 Mo4 122.02(8) . .
P1 O18 Mo2 129.23(8) . .
P1 O18 Mo3 133.92(9) . .
Mo2 O18 Mo3 96.05(5) . .
P2 O19 Mo3 118.88(8) . .
P2 O20 Mo5 129.36(8) . .
P2 O20 Mo4 134.87(8) . .
Mo5 O20 Mo4 95.21(5) . .
P2 O21 Mo1 125.44(8) . .
P2 O21 Mo2 128.07(8) . .
Mo1 O21 Mo2 94.41(6) . .
Cu1 O90 H90A 119(2) . .
Cu1 O90 H90B 119.5(19) . .
H90A O90 H90B 104(2) . .
H91A O91 H91B 102.1(19) . .
H92A O92 H92B 100.0(19) . .
H93A O93 H93B 102.9(19) . .
H94A O94 H94B 102(2) . .
C1 N1 C5 119.9(2) . .
C1 N1 Cu1 125.55(16) . .
C5 N1 Cu1 113.44(15) . .
C6 N2 C10 122.37(19) . .
C6 N2 Cu1 118.25(15) . .
C10 N2 Cu1 119.38(15) . .
C15 N3 C11 118.50(19) . .
C15 N3 Cu1 126.96(16) . .
C11 N3 Cu1 114.51(14) . .
C16 N4 C20 118.94(19) . .
C16 N4 Cu2 127.22(15) . .
C20 N4 Cu2 113.75(14) . .
C21 N5 C25 122.45(19) . .
C21 N5 Cu2 118.14(15) . .
C25 N5 Cu2 119.16(14) . .
C30 N6 C26 119.09(19) . .
C30 N6 Cu2 127.06(15) . .
C26 N6 Cu2 113.81(14) . .
N1 C1 C2 121.9(2) . .
N1 C1 H1 119.0 . .
C2 C1 H1 119.0 . .
C3 C2 C1 118.6(2) . .
C3 C2 H2 120.7 . .
C1 C2 H2 120.7 . .
C2 C3 C4 119.6(2) . .
C2 C3 H3 120.2 . .
C4 C3 H3 120.2 . .
C5 C4 C3 118.8(2) . .
C5 C4 H4 120.6 . .
C3 C4 H4 120.6 . .
N1 C5 C4 121.2(2) . .
N1 C5 C6 113.87(19) . .
C4 C5 C6 124.9(2) . .
N2 C6 C7 120.5(2) . .
N2 C6 C5 112.67(19) . .
C7 C6 C5 126.8(2) . .
C6 C7 C8 118.8(2) . .
C6 C7 H7 120.6 . .
C8 C7 H7 120.6 . .
C9 C8 C7 118.86(19) . .
C9 C8 C23 121.08(19) . 1_756
C7 C8 C23 120.1(2) . 1_756
C10 C9 C8 118.85(19) . .
C10 C9 H9 120.6 . .
C8 C9 H9 120.6 . .
N2 C10 C9 120.6(2) . .
N2 C10 C11 112.41(18) . .
C9 C10 C11 127.0(2) . .
N3 C11 C12 121.8(2) . .
N3 C11 C10 113.69(18) . .
C12 C11 C10 124.46(19) . .
C11 C12 C13 119.7(2) . .
C11 C12 H12 120.2 . .
C13 C12 H12 120.2 . .
C12 C13 C14 118.3(2) . .
C12 C13 H13 120.9 . .
C14 C13 H13 120.9 . .
C15 C14 C13 119.0(2) . .
C15 C14 H14 120.5 . .
C13 C14 H14 120.5 . .
N3 C15 C14 122.7(2) . .
N3 C15 H15 118.7 . .
C14 C15 H15 118.7 . .
N4 C16 C17 122.2(2) . .
N4 C16 H16 118.9 . .
C17 C16 H16 118.9 . .
C18 C17 C16 118.9(2) . .
C18 C17 H17 120.6 . .
C16 C17 H17 120.6 . .
C17 C18 C19 119.2(2) . .
C17 C18 H18 120.4 . .
C19 C18 H18 120.4 . .
C20 C19 C18 118.7(2) . .
C20 C19 H19 120.6 . .
C18 C19 H19 120.6 . .
N4 C20 C19 122.0(2) . .
N4 C20 C21 113.96(18) . .
C19 C20 C21 124.0(2) . .
N5 C21 C22 120.40(19) . .
N5 C21 C20 112.99(18) . .
C22 C21 C20 126.60(19) . .
C21 C22 C23 119.1(2) . .
C21 C22 H22 120.5 . .
C23 C22 H22 120.5 . .
C22 C23 C24 118.69(19) . .
C22 C23 C8 119.88(19) . 1_354
C24 C23 C8 121.4(2) . 1_354
C25 C24 C23 119.0(2) . .
C25 C24 H24 120.5 . .
C23 C24 H24 120.5 . .
N5 C25 C24 120.37(19) . .
N5 C25 C26 112.33(18) . .
C24 C25 C26 127.29(19) . .
N6 C26 C27 121.93(19) . .
N6 C26 C25 114.02(18) . .
C27 C26 C25 124.04(19) . .
C28 C27 C26 119.0(2) . .
C28 C27 H27 120.5 . .
C26 C27 H27 120.5 . .
C27 C28 C29 118.7(2) . .
C27 C28 H28 120.6 . .
C29 C28 H28 120.6 . .
C28 C29 C30 119.6(2) . .
C28 C29 H29 120.2 . .
C30 C29 H29 120.2 . .
N6 C30 C29 121.5(2) . .
N6 C30 H30 119.2 . .
C29 C30 H30 119.2 . .
C32 C31 P1 112.23(14) . .
C32 C31 H31A 109.2 . .
P1 C31 H31A 109.2 . .
C32 C31 H31B 109.2 . .
P1 C31 H31B 109.2 . .
H31A C31 H31B 107.9 . .
C32 C32 C31 113.6(2) 2_577 .
C32 C32 H32A 108.9 2_577 .
C31 C32 H32A 108.9 . .
C32 C32 H32B 108.9 2_577 .
C31 C32 H32B 108.9 . .
H32A C32 H32B 107.7 . .
C34 C33 C35 111.4(3) . 2_566
C34 C33 P2 111.6(2) . .
C35 C33 P2 108.7(2) 2_566 .
C34 C33 H33A 107.2(16) . .
C35 C33 H33A 109.7(16) 2_566 .
P2 C33 H33A 108.2(16) . .
C33 C34 C35 113.0(3) . .
C33 C34 H34B 109.0 . .
C35 C34 H34B 109.0 . .
C33 C34 H34A 109.0 . .
C35 C34 H34A 109.0 . .
H34B C34 H34A 107.8 . .
C33 C35 C34 110.5(3) 2_566 .
C33 C35 H35B 109.5 2_566 .
C34 C35 H35B 109.5 . .
C33 C35 H35A 109.5 2_566 .
C34 C35 H35A 109.5 . .
H35B C35 H35A 108.1 . .

loop_
_geom_bond_atom_site_label_1
_geom_bond_atom_site_label_2
_geom_bond_distance
_geom_bond_site_symmetry_2
Mo1 O2 1.7013(15) .
Mo1 O1 1.7490(15) .
Mo1 O3 1.8876(15) .
Mo1 O15 1.8880(15) .
Mo1 O21 2.2557(15) .
Mo1 O16 2.3671(15) .
Mo2 O4 1.7162(16) .
Mo2 O5 1.7204(16) .
Mo2 O6 1.9247(15) .
Mo2 O3 1.9502(15) .
Mo2 O18 2.2353(15) .
Mo2 O21 2.3015(15) .
Mo3 O7 1.7070(15) .
Mo3 O8 1.7581(15) .
Mo3 O9 1.8814(15) .
Mo3 O6 1.9249(15) .
Mo3 O19 2.2576(15) .
Mo3 O18 2.2989(14) .
Mo4 O10 1.7081(16) .
Mo4 O11 1.7164(16) .
Mo4 O12 1.9336(15) .
Mo4 O9 1.9459(15) .
Mo4 O17 2.2117(15) .
Mo4 O20 2.3299(14) .
Mo5 O14 1.7080(16) .
Mo5 O13 1.7232(16) .
Mo5 O12 1.9033(14) .
Mo5 O15 1.9283(15) .
Mo5 O20 2.1939(15) .
Mo5 O16 2.4676(15) .
Cu1 O1 1.9156(15) .
Cu1 N2 1.9330(18) .
Cu1 N1 2.0124(19) .
Cu1 N3 2.0214(19) .
Cu1 O90 2.2014(18) .
Cu2 O8 1.9020(15) .
Cu2 N5 1.9272(18) .
Cu2 N4 2.0178(18) .
Cu2 N6 2.0345(18) .
Cu2 O13 2.2652(16) 1_455
P1 O17 1.5189(16) .
P1 O16 1.5436(15) .
P1 O18 1.5600(15) .
P1 C31 1.794(2) .
P2 O19 1.5094(15) .
P2 O21 1.5405(16) .
P2 O20 1.5439(15) .
P2 C33 1.772(2) .
O13 Cu2 2.2652(16) 1_655
O90 H90A 0.820(10) .
O90 H90B 0.816(10) .
O91 H91A 0.831(10) .
O91 H91B 0.827(10) .
O92 H92A 0.836(10) .
O92 H92B 0.816(10) .
O93 H93A 0.827(10) .
O93 H93B 0.839(10) .
O94 H94A 0.835(10) .
O94 H94B 0.829(10) .
N1 C1 1.333(3) .
N1 C5 1.357(3) .
N2 C6 1.332(3) .
N2 C10 1.333(3) .
N3 C15 1.339(3) .
N3 C11 1.360(3) .
N4 C16 1.337(3) .
N4 C20 1.352(3) .
N5 C21 1.331(3) .
N5 C25 1.338(3) .
N6 C30 1.341(3) .
N6 C26 1.356(3) .
C1 C2 1.392(3) .
C1 H1 0.9300 .
C2 C3 1.388(3) .
C2 H2 0.9300 .
C3 C4 1.391(3) .
C3 H3 0.9300 .
C4 C5 1.388(3) .
C4 H4 0.9300 .
C5 C6 1.482(3) .
C6 C7 1.387(3) .
C7 C8 1.408(3) .
C7 H7 0.9300 .
C8 C9 1.402(3) .
C8 C23 1.486(3) 1_756
C9 C10 1.387(3) .
C9 H9 0.9300 .
C10 C11 1.486(3) .
C11 C12 1.381(3) .
C12 C13 1.391(3) .
C12 H12 0.9300 .
C13 C14 1.394(3) .
C13 H13 0.9300 .
C14 C15 1.386(3) .
C14 H14 0.9300 .
C15 H15 0.9300 .
C16 C17 1.391(3) .
C16 H16 0.9300 .
C17 C18 1.383(3) .
C17 H17 0.9300 .
C18 C19 1.393(3) .
C18 H18 0.9300 .
C19 C20 1.386(3) .
C19 H19 0.9300 .
C20 C21 1.478(3) .
C21 C22 1.393(3) .
C22 C23 1.402(3) .
C22 H22 0.9300 .
C23 C24 1.408(3) .
C23 C8 1.486(3) 1_354
C24 C25 1.390(3) .
C24 H24 0.9300 .
C25 C26 1.483(3) .
C26 C27 1.391(3) .
C27 C28 1.385(3) .
C27 H27 0.9300 .
C28 C29 1.391(3) .
C28 H28 0.9300 .
C29 C30 1.391(3) .
C29 H29 0.9300 .
C30 H30 0.9300 .
C31 C32 1.540(3) .
C31 H31A 0.9700 .
C31 H31B 0.9700 .
C32 C32 1.518(4) 2_577
C32 H32A 0.9700 .
C32 H32B 0.9700 .
C33 C34 1.519(5) .
C33 C35 1.522(5) 2_566
C33 H33A 0.960(10) .
C34 C35 1.529(6) .
C34 H34B 0.9700 .
C34 H34A 0.9700 .
C35 C33 1.522(5) 2_566
C35 H35B 0.9700 .
C35 H35A 0.9700 .

loop_
_geom_torsion_atom_site_label_1
_geom_torsion_atom_site_label_2
_geom_torsion_atom_site_label_3
_geom_torsion_atom_site_label_4
_geom_torsion
_geom_torsion_site_symmetry_1
_geom_torsion_site_symmetry_4
O2 Mo1 O1 Cu1 51.0(5) . .
O3 Mo1 O1 Cu1 157.8(5) . .
O15 Mo1 O1 Cu1 -49.5(5) . .
O21 Mo1 O1 Cu1 -150.7(4) . .
O16 Mo1 O1 Cu1 -122.8(5) . .
N2 Cu1 O1 Mo1 -113.1(6) . .
N1 Cu1 O1 Mo1 169.9(5) . .
N3 Cu1 O1 Mo1 -23.8(5) . .
O90 Cu1 O1 Mo1 82.2(5) . .
O2 Mo1 O3 Mo2 -78.87(10) . .
O1 Mo1 O3 Mo2 175.22(9) . .
O15 Mo1 O3 Mo2 48.33(16) . .
O21 Mo1 O3 Mo2 4.50(8) . .
O16 Mo1 O3 Mo2 88.65(9) . .
O4 Mo2 O3 Mo1 79.99(10) . .
O5 Mo2 O3 Mo1 -173.90(9) . .
O6 Mo2 O3 Mo1 -52.13(18) . .
O18 Mo2 O3 Mo1 -77.57(9) . .
O21 Mo2 O3 Mo1 -4.46(8) . .
O4 Mo2 O6 Mo3 -151.79(9) . .
O5 Mo2 O6 Mo3 100.65(10) . .
O3 Mo2 O6 Mo3 -19.67(19) . .
O18 Mo2 O6 Mo3 7.12(8) . .
O21 Mo2 O6 Mo3 -64.03(9) . .
O7 Mo3 O6 Mo2 -90.69(10) . .
O8 Mo3 O6 Mo2 164.19(9) . .
O9 Mo3 O6 Mo2 33.70(16) . .
O19 Mo3 O6 Mo2 84.11(9) . .
O18 Mo3 O6 Mo2 -6.98(8) . .
O7 Mo3 O8 Cu2 31.3(7) . .
O9 Mo3 O8 Cu2 -70.1(7) . .
O6 Mo3 O8 Cu2 135.5(7) . .
O19 Mo3 O8 Cu2 -148.1(7) . .
O18 Mo3 O8 Cu2 177.1(5) . .
N5 Cu2 O8 Mo3 56.8(16) . .
N4 Cu2 O8 Mo3 -2.9(7) . .
N6 Cu2 O8 Mo3 164.9(7) . .
O13 Cu2 O8 Mo3 -92.2(7) 1_455 .
O7 Mo3 O9 Mo4 115.20(17) . .
O8 Mo3 O9 Mo4 -140.31(16) . .
O6 Mo3 O9 Mo4 -9.9(2) . .
O19 Mo3 O9 Mo4 -59.92(16) . .
O18 Mo3 O9 Mo4 28.11(16) . .
O10 Mo4 O9 Mo3 -140.23(16) . .
O11 Mo4 O9 Mo3 114.75(17) . .
O12 Mo4 O9 Mo3 -6.5(2) . .
O17 Mo4 O9 Mo3 -58.36(16) . .
O20 Mo4 O9 Mo3 29.67(16) . .
O14 Mo5 O12 Mo4 -155.15(9) . .
O13 Mo5 O12 Mo4 98.26(9) . .
O15 Mo5 O12 Mo4 -26.94(18) . .
O20 Mo5 O12 Mo4 3.33(8) . .
O16 Mo5 O12 Mo4 -68.41(8) . .
O10 Mo4 O12 Mo5 169.75(9) . .
O11 Mo4 O12 Mo5 -84.77(10) . .
O9 Mo4 O12 Mo5 35.26(15) . .
O17 Mo4 O12 Mo5 86.98(9) . .
O20 Mo4 O12 Mo5 -3.20(7) . .
O14 Mo5 O13 Cu2 -42.81(13) . 1_655
O12 Mo5 O13 Cu2 59.82(12) . 1_655
O15 Mo5 O13 Cu2 -143.90(11) . 1_655
O20 Mo5 O13 Cu2 134.46(11) . 1_655
O16 Mo5 O13 Cu2 -179.19(14) . 1_655
O2 Mo1 O15 Mo5 173.71(10) . .
O1 Mo1 O15 Mo5 -81.64(10) . .
O3 Mo1 O15 Mo5 45.01(17) . .
O21 Mo1 O15 Mo5 87.08(9) . .
O16 Mo1 O15 Mo5 3.48(8) . .
O14 Mo5 O15 Mo1 80.43(10) . .
O13 Mo5 O15 Mo1 -173.94(10) . .
O12 Mo5 O15 Mo1 -47.83(18) . .
O20 Mo5 O15 Mo1 -77.16(9) . .
O16 Mo5 O15 Mo1 -3.40(8) . .
O17 P1 O16 Mo1 -147.99(9) . .
O18 P1 O16 Mo1 -26.83(12) . .
C31 P1 O16 Mo1 91.15(12) . .
O17 P1 O16 Mo5 -28.08(12) . .
O18 P1 O16 Mo5 93.08(10) . .
C31 P1 O16 Mo5 -148.94(10) . .
O2 Mo1 O16 P1 82.7(3) . .
O1 Mo1 O16 P1 -125.89(11) . .
O3 Mo1 O16 P1 -25.48(10) . .
O15 Mo1 O16 P1 132.28(11) . .
O21 Mo1 O16 P1 48.75(10) . .
O2 Mo1 O16 Mo5 -51.8(3) . .
O1 Mo1 O16 Mo5 99.63(6) . .
O3 Mo1 O16 Mo5 -159.97(6) . .
O15 Mo1 O16 Mo5 -2.21(5) . .
O21 Mo1 O16 Mo5 -85.74(5) . .
O14 Mo5 O16 P1 125.50(10) . .
O13 Mo5 O16 P1 -96.5(2) . .
O12 Mo5 O16 P1 26.04(10) . .
O15 Mo5 O16 P1 -133.92(11) . .
O20 Mo5 O16 P1 -47.50(9) . .
O14 Mo5 O16 Mo1 -98.39(6) . .
O13 Mo5 O16 Mo1 39.6(2) . .
O12 Mo5 O16 Mo1 162.15(6) . .
O15 Mo5 O16 Mo1 2.20(5) . .
O20 Mo5 O16 Mo1 88.61(5) . .
O16 P1 O17 Mo4 61.48(11) . .
O18 P1 O17 Mo4 -61.04(11) . .
C31 P1 O17 Mo4 -175.36(9) . .
O10 Mo4 O17 P1 178.17(11) . .
O11 Mo4 O17 P1 15.4(5) . .
O12 Mo4 O17 P1 -80.02(10) . .
O9 Mo4 O17 P1 72.94(10) . .
O20 Mo4 O17 P1 -9.82(10) . .
O17 P1 O18 Mo2 171.45(9) . .
O16 P1 O18 Mo2 48.58(13) . .
C31 P1 O18 Mo2 -72.95(12) . .
O17 P1 O18 Mo3 4.24(14) . .
O16 P1 O18 Mo3 -118.64(11) . .
C31 P1 O18 Mo3 119.84(12) . .
O4 Mo2 O18 P1 -107.37(18) . .
O5 Mo2 O18 P1 85.11(11) . .
O6 Mo2 O18 P1 -175.84(12) . .
O3 Mo2 O18 P1 -8.06(11) . .
O21 Mo2 O18 P1 -80.11(11) . .
O4 Mo2 O18 Mo3 63.41(18) . .
O5 Mo2 O18 Mo3 -104.11(7) . .
O6 Mo2 O18 Mo3 -5.06(6) . .
O3 Mo2 O18 Mo3 162.71(6) . .
O21 Mo2 O18 Mo3 90.67(6) . .
O7 Mo3 O18 P1 -82.13(12) . .
O8 Mo3 O18 P1 131.2(3) . .
O9 Mo3 O18 P1 16.57(12) . .
O6 Mo3 O18 P1 175.18(13) . .
O19 Mo3 O18 P1 96.65(12) . .
O7 Mo3 O18 Mo2 107.79(7) . .
O8 Mo3 O18 Mo2 -38.9(3) . .
O9 Mo3 O18 Mo2 -153.50(6) . .
O6 Mo3 O18 Mo2 5.11(6) . .
O19 Mo3 O18 Mo2 -73.42(6) . .
O21 P2 O19 Mo3 61.41(11) . .
O20 P2 O19 Mo3 -62.00(11) . .
C33 P2 O19 Mo3 179.27(9) . .
O7 Mo3 O19 P2 2.6(8) . .
O8 Mo3 O19 P2 176.07(11) . .
O9 Mo3 O19 P2 73.14(10) . .
O6 Mo3 O19 P2 -81.05(10) . .
O18 Mo3 O19 P2 -11.03(10) . .
O19 P2 O20 Mo5 177.38(9) . .
O21 P2 O20 Mo5 53.83(13) . .
C33 P2 O20 Mo5 -63.74(13) . .
O19 P2 O20 Mo4 8.15(15) . .
O21 P2 O20 Mo4 -115.40(12) . .
C33 P2 O20 Mo4 127.04(12) . .
O14 Mo5 O20 P2 -100.81(18) . .
O13 Mo5 O20 P2 86.22(12) . .
O12 Mo5 O20 P2 -174.73(13) . .
O15 Mo5 O20 P2 -9.19(11) . .
O16 Mo5 O20 P2 -81.96(11) . .
O14 Mo5 O20 Mo4 71.55(17) . .
O13 Mo5 O20 Mo4 -101.42(6) . .
O12 Mo5 O20 Mo4 -2.37(5) . .
O15 Mo5 O20 Mo4 163.16(6) . .
O16 Mo5 O20 Mo4 90.39(5) . .
O10 Mo4 O20 P2 137.4(3) . .
O11 Mo4 O20 P2 -82.51(13) . .
O12 Mo4 O20 P2 174.04(14) . .
O9 Mo4 O20 P2 14.93(12) . .
O17 Mo4 O20 P2 94.03(12) . .
O10 Mo4 O20 Mo5 -34.3(3) . .
O11 Mo4 O20 Mo5 105.83(7) . .
O12 Mo4 O20 Mo5 2.39(5) . .
O9 Mo4 O20 Mo5 -156.73(6) . .
O17 Mo4 O20 Mo5 -77.63(6) . .
O19 P2 O21 Mo1 -158.25(9) . .
O20 P2 O21 Mo1 -35.86(12) . .
C33 P2 O21 Mo1 82.72(12) . .
O19 P2 O21 Mo2 -25.61(13) . .
O20 P2 O21 Mo2 96.78(11) . .
C33 P2 O21 Mo2 -144.63(10) . .
O2 Mo1 O21 P2 -113.63(11) . .
O1 Mo1 O21 P2 87.6(3) . .
O3 Mo1 O21 P2 141.23(11) . .
O15 Mo1 O21 P2 -15.60(10) . .
O16 Mo1 O21 P2 59.27(10) . .
O2 Mo1 O21 Mo2 101.88(7) . .
O1 Mo1 O21 Mo2 -56.9(3) . .
O3 Mo1 O21 Mo2 -3.27(6) . .
O15 Mo1 O21 Mo2 -160.09(6) . .
O16 Mo1 O21 Mo2 -85.22(5) . .
O4 Mo2 O21 P2 119.43(11) . .
O5 Mo2 O21 P2 -104.3(2) . .
O6 Mo2 O21 P2 19.96(11) . .
O3 Mo2 O21 P2 -139.85(12) . .
O18 Mo2 O21 P2 -50.49(10) . .
O4 Mo2 O21 Mo1 -97.51(7) . .
O5 Mo2 O21 Mo1 38.8(2) . .
O6 Mo2 O21 Mo1 163.01(6) . .
O3 Mo2 O21 Mo1 3.20(5) . .
O18 Mo2 O21 Mo1 92.56(6) . .
O1 Cu1 N1 C1 -13.1(2) . .
N2 Cu1 N1 C1 178.3(2) . .
N3 Cu1 N1 C1 -154.8(2) . .
O90 Cu1 N1 C1 80.7(2) . .
O1 Cu1 N1 C5 179.34(17) . .
N2 Cu1 N1 C5 10.71(17) . .
N3 Cu1 N1 C5 37.6(3) . .
O90 Cu1 N1 C5 -86.87(17) . .
O1 Cu1 N2 C6 -86.3(4) . .
N1 Cu1 N2 C6 -7.60(17) . .
N3 Cu1 N2 C6 -177.68(18) . .
O90 Cu1 N2 C6 78.30(17) . .
O1 Cu1 N2 C10 94.2(4) . .
N1 Cu1 N2 C10 172.94(18) . .
N3 Cu1 N2 C10 2.86(16) . .
O90 Cu1 N2 C10 -101.16(16) . .
O1 Cu1 N3 C15 7.4(2) . .
N2 Cu1 N3 C15 175.8(2) . .
N1 Cu1 N3 C15 148.8(2) . .
O90 Cu1 N3 C15 -89.6(2) . .
O1 Cu1 N3 C11 -170.48(16) . .
N2 Cu1 N3 C11 -2.17(16) . .
N1 Cu1 N3 C11 -29.1(3) . .
O90 Cu1 N3 C11 92.44(17) . .
O8 Cu2 N4 C16 0.3(2) . .
N5 Cu2 N4 C16 -176.6(2) . .
N6 Cu2 N4 C16 -147.0(2) . .
O13 Cu2 N4 C16 94.59(19) 1_455 .
O8 Cu2 N4 C20 -176.27(15) . .
N5 Cu2 N4 C20 6.85(15) . .
N6 Cu2 N4 C20 36.4(3) . .
O13 Cu2 N4 C20 -81.95(15) 1_455 .
O8 Cu2 N5 C21 -68.5(12) . .
N4 Cu2 N5 C21 -8.29(16) . .
N6 Cu2 N5 C21 -177.13(18) . .
O13 Cu2 N5 C21 80.62(16) 1_455 .
O8 Cu2 N5 C25 117.2(12) . .
N4 Cu2 N5 C25 177.39(18) . .
N6 Cu2 N5 C25 8.55(16) . .
O13 Cu2 N5 C25 -93.70(17) 1_455 .
O8 Cu2 N6 C30 -2.0(2) . .
N5 Cu2 N6 C30 174.6(2) . .
N4 Cu2 N6 C30 144.9(2) . .
O13 Cu2 N6 C30 -99.05(19) 1_455 .
O8 Cu2 N6 C26 175.83(15) . .
N5 Cu2 N6 C26 -7.62(15) . .
N4 Cu2 N6 C26 -37.3(3) . .
O13 Cu2 N6 C26 78.78(16) 1_455 .
C5 N1 C1 C2 0.2(4) . .
Cu1 N1 C1 C2 -166.6(2) . .
N1 C1 C2 C3 1.0(5) . .
C1 C2 C3 C4 -1.1(4) . .
C2 C3 C4 C5 0.1(4) . .
C1 N1 C5 C4 -1.3(4) . .
Cu1 N1 C5 C4 167.02(18) . .
C1 N1 C5 C6 179.7(2) . .
Cu1 N1 C5 C6 -12.0(3) . .
C3 C4 C5 N1 1.1(4) . .
C3 C4 C5 C6 -180.0(2) . .
C10 N2 C6 C7 0.9(3) . .
Cu1 N2 C6 C7 -178.54(17) . .
C10 N2 C6 C5 -177.35(19) . .
Cu1 N2 C6 C5 3.2(2) . .
N1 C5 C6 N2 6.1(3) . .
C4 C5 C6 N2 -172.9(2) . .
N1 C5 C6 C7 -172.1(2) . .
C4 C5 C6 C7 9.0(4) . .
N2 C6 C7 C8 0.0(3) . .
C5 C6 C7 C8 178.0(2) . .
C6 C7 C8 C9 -1.1(3) . .
C6 C7 C8 C23 179.4(2) . 1_756
C7 C8 C9 C10 1.3(3) . .
C23 C8 C9 C10 -179.1(2) 1_756 .
C6 N2 C10 C9 -0.7(3) . .
Cu1 N2 C10 C9 178.78(16) . .
C6 N2 C10 C11 177.67(19) . .
Cu1 N2 C10 C11 -2.9(2) . .
C8 C9 C10 N2 -0.5(3) . .
C8 C9 C10 C11 -178.5(2) . .
C15 N3 C11 C12 0.8(3) . .
Cu1 N3 C11 C12 178.92(16) . .
C15 N3 C11 C10 -176.8(2) . .
Cu1 N3 C11 C10 1.3(2) . .
N2 C10 C11 N3 0.9(3) . .
C9 C10 C11 N3 179.1(2) . .
N2 C10 C11 C12 -176.6(2) . .
C9 C10 C11 C12 1.6(4) . .
N3 C11 C12 C13 -1.9(3) . .
C10 C11 C12 C13 175.4(2) . .
C11 C12 C13 C14 1.9(4) . .
C12 C13 C14 C15 -0.8(4) . .
C11 N3 C15 C14 0.3(4) . .
Cu1 N3 C15 C14 -177.6(2) . .
C13 C14 C15 N3 -0.3(4) . .
C20 N4 C16 C17 -1.5(3) . .
Cu2 N4 C16 C17 -177.90(16) . .
N4 C16 C17 C18 1.3(3) . .
C16 C17 C18 C19 0.3(3) . .
C17 C18 C19 C20 -1.5(3) . .
C16 N4 C20 C19 0.2(3) . .
Cu2 N4 C20 C19 177.09(17) . .
C16 N4 C20 C21 178.50(19) . .
Cu2 N4 C20 C21 -4.6(2) . .
C18 C19 C20 N4 1.3(3) . .
C18 C19 C20 C21 -176.8(2) . .
C25 N5 C21 C22 1.2(3) . .
Cu2 N5 C21 C22 -172.95(16) . .
C25 N5 C21 C20 -177.91(19) . .
Cu2 N5 C21 C20 8.0(2) . .
N4 C20 C21 N5 -1.8(3) . .
C19 C20 C21 N5 176.4(2) . .
N4 C20 C21 C22 179.2(2) . .
C19 C20 C21 C22 -2.6(4) . .
N5 C21 C22 C23 -1.4(3) . .
C20 C21 C22 C23 177.6(2) . .
C21 C22 C23 C24 1.1(3) . .
C21 C22 C23 C8 -177.5(2) . 1_354
C22 C23 C24 C25 -0.7(3) . .
C8 C23 C24 C25 178.0(2) 1_354 .
C21 N5 C25 C24 -0.7(3) . .
Cu2 N5 C25 C24 173.38(17) . .
C21 N5 C25 C26 178.28(19) . .
Cu2 N5 C25 C26 -7.7(2) . .
C23 C24 C25 N5 0.4(3) . .
C23 C24 C25 C26 -178.4(2) . .
C30 N6 C26 C27 2.8(3) . .
Cu2 N6 C26 C27 -175.23(17) . .
C30 N6 C26 C25 -176.16(19) . .
Cu2 N6 C26 C25 5.8(2) . .
N5 C25 C26 N6 0.7(3) . .
C24 C25 C26 N6 179.6(2) . .
N5 C25 C26 C27 -178.2(2) . .
C24 C25 C26 C27 0.7(4) . .
N6 C26 C27 C28 -2.6(3) . .
C25 C26 C27 C28 176.2(2) . .
C26 C27 C28 C29 0.7(3) . .
C27 C28 C29 C30 0.9(3) . .
C26 N6 C30 C29 -1.1(3) . .
Cu2 N6 C30 C29 176.67(16) . .
C28 C29 C30 N6 -0.8(3) . .
O17 P1 C31 C32 61.86(18) . .
O16 P1 C31 C32 -175.16(15) . .
O18 P1 C31 C32 -54.22(18) . .
P1 C31 C32 C32 178.4(2) . 2_577
O19 P2 C33 C34 64.2(2) . .
O21 P2 C33 C34 -175.2(2) . .
O20 P2 C33 C34 -55.0(2) . .
O19 P2 C33 C35 -59.1(2) . 2_566
O21 P2 C33 C35 61.5(2) . 2_566
O20 P2 C33 C35 -178.2(2) . 2_566
C35 C33 C34 C35 -54.9(4) 2_566 .
P2 C33 C34 C35 -176.6(3) . .
C33 C34 C35 C33 54.4(4) . 2_566
